data_2210311
loop_
_publ_author_name
'Zhu, Long-Guan'
'Xiao, Hong-Ping'

_publ_section_title
;
 Aquabis(<i>p</i>-chlorobenzoato)(1,10-phenanthroline)copper(II)
;
_journal_coeditor_code KP2042
_journal_issue 9
_journal_name_full 'Acta Crystallographica Section E'
_journal_page_first m2061
_journal_page_last m2063
_journal_paper_doi 10.1107/S1600536806029965
_journal_volume 62
_journal_year 2006
_chemical_formula_iupac '[Cu (C7 H4 Cl O2)2 (C12 H8 N2) (H2 O)]'
_chemical_formula_moiety 'C26 H18 Cl2 Cu N2 O5'
_chemical_formula_sum 'C26 H18 Cl2 Cu N2 O5'
_chemical_formula_weight 572.86
_chemical_name_systematic
;
Aquabis(p-chlorobenzoato)(1,10-phenanthroline)copper(II)
;
_space_group_IT_number 2
_symmetry_cell_setting triclinic
_symmetry_space_group_name_Hall '-P 1'
_symmetry_space_group_name_H-M 'P -1'
_atom_sites_solution_hydrogens geom
_atom_sites_solution_primary direct
_atom_sites_solution_secondary difmap
_audit_creation_method SHELXL-97
_cell_angle_alpha 100.4040(10)
_cell_angle_beta 95.3280(10)
_cell_angle_gamma 108.5820(10)
_cell_formula_units_Z 2
_cell_length_a 7.9427(7)
_cell_length_b 10.7301(9)
_cell_length_c 14.8175(12)
_cell_measurement_reflns_used 3247
_cell_measurement_temperature 295(2)
_cell_measurement_theta_max 27.8
_cell_measurement_theta_min 2.2
_cell_volume 1161.90(17)
_computing_cell_refinement 'SAINT (Bruker, 2002)'
_computing_data_collection 'SMART (Bruker, 2002)'
_computing_data_reduction SAINT
_computing_molecular_graphics 'ORTEP-3 for Windows (Farrugia, 1997)'
_computing_publication_material 'WinGX (Farrugia, 1999)'
_computing_structure_refinement 'SHELXL97 (Sheldrick, 1997)'
_computing_structure_solution 'SHELXS97 (Sheldrick, 1997)'
_diffrn_ambient_temperature 295(2)
_diffrn_measured_fraction_theta_full 0.983
_diffrn_measured_fraction_theta_max 0.983
_diffrn_measurement_device_type 'Bruker APEX area-detector'
_diffrn_measurement_method '\f and \w'
_diffrn_radiation_monochromator graphite
_diffrn_radiation_source 'fine-focus sealed tube'
_diffrn_radiation_type MoK\a
_diffrn_radiation_wavelength 0.71073
_diffrn_reflns_av_R_equivalents 0.0135
_diffrn_reflns_av_sigmaI/netI 0.0274
_diffrn_reflns_limit_h_max 9
_diffrn_reflns_limit_h_min -9
_diffrn_reflns_limit_k_max 11
_diffrn_reflns_limit_k_min -12
_diffrn_reflns_limit_l_max 17
_diffrn_reflns_limit_l_min -17
_diffrn_reflns_number 6190
_diffrn_reflns_theta_full 25.09
_diffrn_reflns_theta_max 25.09
_diffrn_reflns_theta_min 2.05
_diffrn_standards_number 0
_exptl_absorpt_coefficient_mu 1.213
_exptl_absorpt_correction_T_max 0.830
_exptl_absorpt_correction_T_min 0.751
_exptl_absorpt_correction_type multi-scan
_exptl_absorpt_process_details '(SADABS; Bruker, 2002)'
_exptl_crystal_colour dark-blue
_exptl_crystal_density_diffrn 1.637
_exptl_crystal_density_method 'not measured'
_exptl_crystal_description block
_exptl_crystal_F_000 582
_exptl_crystal_size_max 0.25
_exptl_crystal_size_mid 0.21
_exptl_crystal_size_min 0.16
_refine_diff_density_max 0.373
_refine_diff_density_min -0.334
_refine_ls_extinction_method none
_refine_ls_goodness_of_fit_ref 1.000
_refine_ls_hydrogen_treatment mixed
_refine_ls_matrix_type full
_refine_ls_number_parameters 331
_refine_ls_number_reflns 4081
_refine_ls_number_restraints 3
_refine_ls_restrained_S_all 1.000
_refine_ls_R_factor_all 0.0439
_refine_ls_R_factor_gt 0.0401
_refine_ls_shift/su_max 0.000
_refine_ls_shift/su_mean 0.0009
_refine_ls_structure_factor_coef Fsqd
_refine_ls_weighting_details 'calc w=1/[\s^2^(Fo^2^)+(0.0608P)^2^+0.8244P] where P=(Fo^2^+2Fc^2^)/3'
_refine_ls_weighting_scheme calc
_refine_ls_wR_factor_gt 0.1025
_refine_ls_wR_factor_ref 0.1055
_reflns_number_gt 3751
_reflns_number_total 4081
_reflns_threshold_expression I>2\s(I)
_cod_data_source_file kp2042.cif
_cod_data_source_block I
_cod_database_code 2210311
_cod_database_fobs_code 2210311

loop_
_symmetry_equiv_pos_as_xyz
'x, y, z'
'-x, -y, -z'

loop_
_atom_site_type_symbol
_atom_site_label
_atom_site_fract_x
_atom_site_fract_y
_atom_site_fract_z
_atom_site_U_iso_or_equiv
_atom_site_adp_type
_atom_site_calc_flag
_atom_site_refinement_flags
_atom_site_occupancy
Cu Cu1 0.14902(4) 0.48764(3) 0.39711(2) 0.03437(13) Uani d . 1
Cl Cl1 0.87847(14) 0.67660(11) -0.02563(7) 0.0705(3) Uani d . 1
Cl Cl2 0.79441(15) 1.00566(12) 0.90913(7) 0.0783(3) Uani d . 1
N N1 0.1942(3) 0.3329(2) 0.44169(15) 0.0318(5) Uani d . 1
N N2 -0.0079(3) 0.3359(2) 0.29113(16) 0.0365(5) Uani d . 1
O O1 0.3659(3) 0.5456(2) 0.30509(14) 0.0418(5) Uani d . 1
O O2 0.2169(3) 0.6451(2) 0.22413(16) 0.0544(6) Uani d . 1
O O3 0.2754(3) 0.60659(19) 0.51625(14) 0.0442(5) Uani d . 1
O O4 0.2331(3) 0.7991(2) 0.50550(16) 0.0556(6) Uani d . 1
O O5 0.0398(3) 0.6158(2) 0.35876(15) 0.0445(5) Uani d D 1
C C1 0.2960(4) 0.3347(3) 0.51826(19) 0.0367(6) Uani d . 1
H H1 0.3596 0.4172 0.5587 0.044 Uiso calc R 1
C C2 0.3114(4) 0.2175(3) 0.5404(2) 0.0417(7) Uani d . 1
H H2 0.3843 0.2226 0.5947 0.050 Uiso calc R 1
C C3 0.2190(4) 0.0953(3) 0.4820(2) 0.0418(7) Uani d . 1
H H3 0.2284 0.0167 0.4965 0.050 Uiso calc R 1
C C4 0.1099(4) 0.0891(3) 0.4002(2) 0.0361(6) Uani d . 1
C C5 0.0070(4) -0.0327(3) 0.3335(2) 0.0482(8) Uani d . 1
H H5 0.0103 -0.1149 0.3439 0.058 Uiso calc R 1
C C6 -0.0946(4) -0.0306(3) 0.2560(2) 0.0478(8) Uani d . 1
H H6 -0.1599 -0.1114 0.2142 0.057 Uiso calc R 1
C C7 -0.1040(4) 0.0933(3) 0.2369(2) 0.0412(7) Uani d . 1
C C8 -0.2043(4) 0.1038(3) 0.1574(2) 0.0490(8) Uani d . 1
H H8 -0.2701 0.0269 0.1120 0.059 Uiso calc R 1
C C9 -0.2049(4) 0.2268(4) 0.1470(2) 0.0508(8) Uani d . 1
H H9 -0.2707 0.2348 0.0944 0.061 Uiso calc R 1
C C10 -0.1063(4) 0.3412(3) 0.2158(2) 0.0464(7) Uani d . 1
H H10 -0.1098 0.4246 0.2084 0.056 Uiso calc R 1
C C11 0.1017(3) 0.2117(2) 0.38324(18) 0.0312(6) Uani d . 1
C C12 -0.0063(4) 0.2132(3) 0.30169(19) 0.0331(6) Uani d . 1
C C13 0.3449(4) 0.6024(3) 0.2400(2) 0.0387(6) Uani d . 1
C C14 0.4823(4) 0.6235(3) 0.17522(19) 0.0374(6) Uani d . 1
C C15 0.6419(4) 0.5993(3) 0.1931(2) 0.0444(7) Uani d . 1
H H15 0.6660 0.5697 0.2465 0.053 Uiso calc R 1
C C16 0.7660(4) 0.6182(3) 0.1330(2) 0.0482(8) Uani d . 1
H H16 0.8742 0.6038 0.1463 0.058 Uiso calc R 1
C C17 0.7268(4) 0.6589(3) 0.0529(2) 0.0462(7) Uani d . 1
C C18 0.5708(5) 0.6850(4) 0.0337(2) 0.0538(8) Uani d . 1
H H18 0.5474 0.7141 -0.0201 0.065 Uiso calc R 1
C C19 0.4491(4) 0.6678(3) 0.0947(2) 0.0481(7) Uani d . 1
H H19 0.3435 0.6860 0.0822 0.058 Uiso calc R 1
C C20 0.3027(4) 0.7314(3) 0.5455(2) 0.0379(6) Uani d . 1
C C21 0.4278(4) 0.7985(3) 0.6361(2) 0.0368(6) Uani d . 1
C C22 0.4937(4) 0.7252(3) 0.6892(2) 0.0405(7) Uani d . 1
H H22 0.4600 0.6323 0.6683 0.049 Uiso calc R 1
C C23 0.6086(4) 0.7878(3) 0.7728(2) 0.0455(7) Uani d . 1
H H23 0.6528 0.7380 0.8079 0.055 Uiso calc R 1
C C24 0.6561(4) 0.9258(3) 0.8028(2) 0.0485(8) Uani d . 1
C C25 0.5959(4) 1.0025(3) 0.7510(2) 0.0508(8) Uani d . 1
H H25 0.6313 1.0955 0.7718 0.061 Uiso calc R 1
C C26 0.4819(4) 0.9381(3) 0.6678(2) 0.0452(7) Uani d . 1
H H26 0.4405 0.9886 0.6322 0.054 Uiso calc R 1
H H5A 0.095(5) 0.634(4) 0.3133(17) 0.080 Uiso d D 1
H H5B 0.085(5) 0.684(3) 0.4040(16) 0.080 Uiso d D 1

loop_
_atom_site_aniso_label
_atom_site_aniso_U_11
_atom_site_aniso_U_22
_atom_site_aniso_U_33
_atom_site_aniso_U_12
_atom_site_aniso_U_13
_atom_site_aniso_U_23
Cu1 0.0402(2) 0.02628(19) 0.0357(2) 0.01193(14) 0.00110(14) 0.00598(14)
Cl1 0.0662(6) 0.0775(7) 0.0582(5) 0.0087(5) 0.0233(5) 0.0139(5)
Cl2 0.0806(7) 0.0814(7) 0.0473(5) 0.0111(6) -0.0045(5) -0.0114(5)
N1 0.0366(12) 0.0243(11) 0.0341(12) 0.0101(9) 0.0062(10) 0.0059(9)
N2 0.0342(12) 0.0368(13) 0.0376(13) 0.0109(10) 0.0046(10) 0.0090(10)
O1 0.0422(11) 0.0432(11) 0.0426(11) 0.0144(9) 0.0059(9) 0.0165(9)
O2 0.0596(14) 0.0633(15) 0.0563(14) 0.0330(12) 0.0146(12) 0.0287(12)
O3 0.0598(13) 0.0271(10) 0.0406(11) 0.0138(9) -0.0037(10) 0.0025(8)
O4 0.0699(15) 0.0377(12) 0.0584(14) 0.0273(11) -0.0084(12) 0.0022(10)
O5 0.0503(13) 0.0417(12) 0.0463(12) 0.0230(10) 0.0047(10) 0.0107(10)
C1 0.0413(16) 0.0323(14) 0.0341(14) 0.0115(12) 0.0023(12) 0.0054(11)
C2 0.0470(17) 0.0407(16) 0.0395(16) 0.0173(14) 0.0038(13) 0.0112(13)
C3 0.0486(17) 0.0328(15) 0.0486(17) 0.0168(13) 0.0117(14) 0.0132(13)
C4 0.0383(15) 0.0278(14) 0.0412(15) 0.0082(11) 0.0126(12) 0.0075(11)
C5 0.058(2) 0.0276(15) 0.0536(19) 0.0083(14) 0.0135(16) 0.0050(13)
C6 0.0500(18) 0.0302(15) 0.0497(19) 0.0024(13) 0.0078(15) -0.0040(13)
C7 0.0374(16) 0.0418(16) 0.0367(15) 0.0060(13) 0.0087(13) 0.0017(13)
C8 0.0392(17) 0.054(2) 0.0388(17) 0.0036(14) 0.0036(13) -0.0026(14)
C9 0.0422(17) 0.067(2) 0.0368(17) 0.0136(16) -0.0028(14) 0.0097(15)
C10 0.0434(17) 0.0491(18) 0.0458(18) 0.0146(14) 0.0014(14) 0.0137(14)
C11 0.0314(14) 0.0258(13) 0.0354(14) 0.0079(11) 0.0102(11) 0.0051(11)
C12 0.0313(14) 0.0292(14) 0.0352(14) 0.0058(11) 0.0085(11) 0.0052(11)
C13 0.0431(16) 0.0303(14) 0.0368(15) 0.0081(12) 0.0000(12) 0.0046(12)
C14 0.0456(16) 0.0269(14) 0.0342(14) 0.0072(12) 0.0033(12) 0.0046(11)
C15 0.0490(18) 0.0403(16) 0.0454(17) 0.0141(14) 0.0056(14) 0.0167(13)
C16 0.0486(18) 0.0433(18) 0.0543(19) 0.0164(15) 0.0084(15) 0.0137(15)
C17 0.0501(18) 0.0377(16) 0.0397(16) 0.0032(14) 0.0092(14) 0.0022(13)
C18 0.062(2) 0.058(2) 0.0366(17) 0.0120(17) 0.0040(15) 0.0164(15)
C19 0.0481(18) 0.0506(19) 0.0438(17) 0.0155(15) -0.0001(14) 0.0128(14)
C20 0.0429(16) 0.0290(14) 0.0422(16) 0.0134(12) 0.0100(13) 0.0055(12)
C21 0.0392(15) 0.0309(14) 0.0407(16) 0.0122(12) 0.0138(13) 0.0048(12)
C22 0.0481(17) 0.0322(15) 0.0393(16) 0.0113(13) 0.0112(13) 0.0054(12)
C23 0.0471(18) 0.0496(18) 0.0387(16) 0.0159(15) 0.0083(14) 0.0081(14)
C24 0.0442(18) 0.0534(19) 0.0377(16) 0.0097(15) 0.0074(14) -0.0023(14)
C25 0.0536(19) 0.0351(16) 0.0523(19) 0.0075(14) 0.0117(16) -0.0060(14)
C26 0.0503(18) 0.0319(15) 0.0518(18) 0.0144(14) 0.0097(15) 0.0037(13)

loop_
_atom_type_symbol
_atom_type_description
_atom_type_scat_dispersion_real
_atom_type_scat_dispersion_imag
_atom_type_scat_source
C C 0.0033 0.0016 'International Tables Vol C Tables 4.2.6.8 and 6.1.1.4'
H H 0.0000 0.0000 'International Tables Vol C Tables 4.2.6.8 and 6.1.1.4'
Cu Cu 0.3201 1.2651 'International Tables Vol C Tables 4.2.6.8 and 6.1.1.4'
N N 0.0061 0.0033 'International Tables Vol C Tables 4.2.6.8 and 6.1.1.4'
O O 0.0106 0.0060 'International Tables Vol C Tables 4.2.6.8 and 6.1.1.4'
Cl Cl 0.1484 0.1585 'International Tables Vol C Tables 4.2.6.8 and 6.1.1.4'

loop_
_geom_angle_atom_site_label_1
_geom_angle_atom_site_label_2
_geom_angle_atom_site_label_3
_geom_angle
_geom_angle_publ_flag
O3 Cu1 O5 94.73(9) yes
O3 Cu1 N1 89.28(8) yes
O5 Cu1 N1 164.96(9) yes
O3 Cu1 N2 167.24(9) yes
O5 Cu1 N2 91.99(9) yes
N1 Cu1 N2 81.56(9) yes
O3 Cu1 O1 100.60(8) yes
O5 Cu1 O1 90.81(8) yes
N1 Cu1 O1 102.72(8) yes
N2 Cu1 O1 90.12(8) yes
C1 N1 C11 118.2(2) ?
C1 N1 Cu1 129.15(19) ?
C11 N1 Cu1 112.63(17) ?
C10 N2 C12 118.0(3) ?
C10 N2 Cu1 129.3(2) ?
C12 N2 Cu1 112.67(18) ?
C13 O1 Cu1 121.27(19) ?
C20 O3 Cu1 129.42(19) ?
Cu1 O5 H5A 100(3) ?
Cu1 O5 H5B 102(3) ?
H5A O5 H5B 107.5(16) ?
N1 C1 C2 122.4(3) ?
N1 C1 H1 118.8 ?
C2 C1 H1 118.8 ?
C3 C2 C1 119.8(3) ?
C3 C2 H2 120.1 ?
C1 C2 H2 120.1 ?
C2 C3 C4 119.5(3) ?
C2 C3 H3 120.2 ?
C4 C3 H3 120.2 ?
C3 C4 C11 117.0(3) ?
C3 C4 C5 124.8(3) ?
C11 C4 C5 118.2(3) ?
C6 C5 C4 121.4(3) ?
C6 C5 H5 119.3 ?
C4 C5 H5 119.3 ?
C5 C6 C7 121.4(3) ?
C5 C6 H6 119.3 ?
C7 C6 H6 119.3 ?
C12 C7 C8 117.1(3) ?
C12 C7 C6 118.1(3) ?
C8 C7 C6 124.7(3) ?
C9 C8 C7 119.6(3) ?
C9 C8 H8 120.2 ?
C7 C8 H8 120.2 ?
C8 C9 C10 119.6(3) ?
C8 C9 H9 120.2 ?
C10 C9 H9 120.2 ?
N2 C10 C9 122.7(3) ?
N2 C10 H10 118.7 ?
C9 C10 H10 118.7 ?
N1 C11 C4 123.0(3) ?
N1 C11 C12 116.8(2) ?
C4 C11 C12 120.2(2) ?
N2 C12 C7 123.0(3) ?
N2 C12 C11 116.4(2) ?
C7 C12 C11 120.7(3) ?
O1 C13 O2 125.0(3) ?
O1 C13 C14 118.7(3) ?
O2 C13 C14 116.3(3) ?
C15 C14 C19 118.5(3) ?
C15 C14 C13 121.7(3) ?
C19 C14 C13 119.8(3) ?
C16 C15 C14 121.1(3) ?
C16 C15 H15 119.4 ?
C14 C15 H15 119.4 ?
C17 C16 C15 118.9(3) ?
C17 C16 H16 120.6 ?
C15 C16 H16 120.6 ?
C18 C17 C16 121.4(3) ?
C18 C17 Cl1 119.4(3) ?
C16 C17 Cl1 119.2(3) ?
C17 C18 C19 119.3(3) ?
C17 C18 H18 120.3 ?
C19 C18 H18 120.3 ?
C18 C19 C14 120.8(3) ?
C18 C19 H19 119.6 ?
C14 C19 H19 119.6 ?
O4 C20 O3 125.0(3) ?
O4 C20 C21 118.9(2) ?
O3 C20 C21 116.1(3) ?
C22 C21 C26 118.7(3) ?
C22 C21 C20 121.6(3) ?
C26 C21 C20 119.8(3) ?
C23 C22 C21 121.2(3) ?
C23 C22 H22 119.4 ?
C21 C22 H22 119.4 ?
C24 C23 C22 118.5(3) ?
C24 C23 H23 120.8 ?
C22 C23 H23 120.8 ?
C25 C24 C23 122.0(3) ?
C25 C24 Cl2 118.8(3) ?
C23 C24 Cl2 119.2(3) ?
C26 C25 C24 118.6(3) ?
C26 C25 H25 120.7 ?
C24 C25 H25 120.7 ?
C25 C26 C21 121.1(3) ?
C25 C26 H26 119.5 ?
C21 C26 H26 119.5 ?

loop_
_geom_bond_atom_site_label_1
_geom_bond_atom_site_label_2
_geom_bond_distance
_geom_bond_publ_flag
Cu1 O1 2.297(2) yes
Cu1 O3 1.948(2) yes
Cu1 O5 1.980(2) yes
Cu1 N1 2.014(2) yes
Cu1 N2 2.023(2) yes
Cl1 C17 1.742(3) ?
Cl2 C24 1.737(3) ?
N1 C1 1.324(4) ?
N1 C11 1.359(3) ?
N2 C10 1.323(4) ?
N2 C12 1.357(3) ?
O1 C13 1.255(3) ?
O2 C13 1.262(4) ?
O3 C20 1.271(3) ?
O4 C20 1.239(3) ?
O5 H5A 0.86(3) ?
O5 H5B 0.85(3) ?
C1 C2 1.393(4) ?
C1 H1 0.9300 ?
C2 C3 1.366(4) ?
C2 H2 0.9300 ?
C3 C4 1.401(4) ?
C3 H3 0.9300 ?
C4 C11 1.403(4) ?
C4 C5 1.434(4) ?
C5 C6 1.348(5) ?
C5 H5 0.9300 ?
C6 C7 1.432(4) ?
C6 H6 0.9300 ?
C7 C12 1.400(4) ?
C7 C8 1.402(4) ?
C8 C9 1.358(5) ?
C8 H8 0.9300 ?
C9 C10 1.395(5) ?
C9 H9 0.9300 ?
C10 H10 0.9300 ?
C11 C12 1.421(4) ?
C13 C14 1.510(4) ?
C14 C15 1.385(4) ?
C14 C19 1.394(4) ?
C15 C16 1.382(4) ?
C15 H15 0.9300 ?
C16 C17 1.378(4) ?
C16 H16 0.9300 ?
C17 C18 1.372(5) ?
C18 C19 1.377(5) ?
C18 H18 0.9300 ?
C19 H19 0.9300 ?
C20 C21 1.503(4) ?
C21 C22 1.385(4) ?
C21 C26 1.396(4) ?
C22 C23 1.384(4) ?
C22 H22 0.9300 ?
C23 C24 1.381(5) ?
C23 H23 0.9300 ?
C24 C25 1.380(5) ?
C25 C26 1.379(5) ?
C25 H25 0.9300 ?
C26 H26 0.9300 ?

loop_
_geom_hbond_atom_site_label_D
_geom_hbond_atom_site_label_H
_geom_hbond_atom_site_label_A
_geom_hbond_distance_DH
_geom_hbond_distance_HA
_geom_hbond_distance_DA
_geom_hbond_angle_DHA
_geom_hbond_publ_flag
O5 H5A O1 0.86(3) 2.61(4) 3.053(3) 113(3) yes
O5 H5A O2 0.86(3) 1.71(3) 2.554(3) 170(4) yes
O5 H5B O3 0.85(3) 2.56(4) 2.890(3) 104(3) yes
O5 H5B O4 0.85(3) 1.804(17) 2.620(3) 161(4) yes

loop_
_geom_torsion_atom_site_label_1
_geom_torsion_atom_site_label_2
_geom_torsion_atom_site_label_3
_geom_torsion_atom_site_label_4
_geom_torsion
O3 Cu1 N1 C1 -8.4(2)
O5 Cu1 N1 C1 -114.2(4)
N2 Cu1 N1 C1 -179.5(3)
O1 Cu1 N1 C1 92.3(2)
O3 Cu1 N1 C11 170.37(18)
O5 Cu1 N1 C11 64.6(4)
N2 Cu1 N1 C11 -0.72(17)
O1 Cu1 N1 C11 -88.93(18)
O3 Cu1 N2 C10 136.4(4)
O5 Cu1 N2 C10 14.6(3)
N1 Cu1 N2 C10 -179.1(3)
O1 Cu1 N2 C10 -76.2(3)
O3 Cu1 N2 C12 -44.3(5)
O5 Cu1 N2 C12 -166.08(18)
N1 Cu1 N2 C12 0.26(18)
O1 Cu1 N2 C12 103.11(18)
O3 Cu1 O1 C13 -114.2(2)
O5 Cu1 O1 C13 -19.2(2)
N1 Cu1 O1 C13 154.1(2)
N2 Cu1 O1 C13 72.8(2)
O5 Cu1 O3 C20 -12.6(3)
N1 Cu1 O3 C20 -178.1(3)
N2 Cu1 O3 C20 -134.1(4)
O1 Cu1 O3 C20 79.1(3)
C11 N1 C1 C2 0.1(4)
Cu1 N1 C1 C2 178.9(2)
N1 C1 C2 C3 -0.1(5)
C1 C2 C3 C4 0.2(4)
C2 C3 C4 C11 -0.3(4)
C2 C3 C4 C5 179.8(3)
C3 C4 C5 C6 -179.7(3)
C11 C4 C5 C6 0.4(4)
C4 C5 C6 C7 0.1(5)
C5 C6 C7 C12 -0.9(5)
C5 C6 C7 C8 179.1(3)
C12 C7 C8 C9 -0.8(4)
C6 C7 C8 C9 179.2(3)
C7 C8 C9 C10 -0.3(5)
C12 N2 C10 C9 -1.0(4)
Cu1 N2 C10 C9 178.3(2)
C8 C9 C10 N2 1.2(5)
C1 N1 C11 C4 -0.2(4)
Cu1 N1 C11 C4 -179.2(2)
C1 N1 C11 C12 180.0(2)
Cu1 N1 C11 C12 1.1(3)
C3 C4 C11 N1 0.3(4)
C5 C4 C11 N1 -179.8(3)
C3 C4 C11 C12 -180.0(2)
C5 C4 C11 C12 0.0(4)
C10 N2 C12 C7 -0.2(4)
Cu1 N2 C12 C7 -179.7(2)
C10 N2 C12 C11 179.7(3)
Cu1 N2 C12 C11 0.2(3)
C8 C7 C12 N2 1.1(4)
C6 C7 C12 N2 -178.9(3)
C8 C7 C12 C11 -178.7(3)
C6 C7 C12 C11 1.2(4)
N1 C11 C12 N2 -0.9(4)
C4 C11 C12 N2 179.4(2)
N1 C11 C12 C7 179.0(2)
C4 C11 C12 C7 -0.8(4)
Cu1 O1 C13 O2 7.5(4)
Cu1 O1 C13 C14 -173.08(17)
O1 C13 C14 C15 -9.0(4)
O2 C13 C14 C15 170.4(3)
O1 C13 C14 C19 170.6(3)
O2 C13 C14 C19 -9.9(4)
C19 C14 C15 C16 0.0(4)
C13 C14 C15 C16 179.6(3)
C14 C15 C16 C17 -1.6(5)
C15 C16 C17 C18 2.2(5)
C15 C16 C17 Cl1 -177.5(2)
C16 C17 C18 C19 -1.3(5)
Cl1 C17 C18 C19 178.4(3)
C17 C18 C19 C14 -0.4(5)
C15 C14 C19 C18 1.0(5)
C13 C14 C19 C18 -178.6(3)
Cu1 O3 C20 O4 9.0(5)
Cu1 O3 C20 C21 -171.72(18)
O4 C20 C21 C22 172.6(3)
O3 C20 C21 C22 -6.7(4)
O4 C20 C21 C26 -8.2(4)
O3 C20 C21 C26 172.4(3)
C26 C21 C22 C23 1.0(4)
C20 C21 C22 C23 -179.8(3)
C21 C22 C23 C24 0.3(5)
C22 C23 C24 C25 -1.5(5)
C22 C23 C24 Cl2 178.0(2)
C23 C24 C25 C26 1.3(5)
Cl2 C24 C25 C26 -178.2(2)
C24 C25 C26 C21 0.1(5)
C22 C21 C26 C25 -1.2(4)
C20 C21 C26 C25 179.6(3)
